data_4064114
loop_
_publ_author_name
'Hu, Dan-Fu'
'Weng, Chia-Ming'
'Hong, Fung-E'

_publ_section_title
;
 Preparation of New Buchwald-Type Secondary Phosphine Oxide Ligands and
 Applications in Suzuki&#x2212;Miyaura Reactions
;
_journal_issue 5
_journal_name_full Organometallics
_journal_page_first 1139
_journal_paper_doi 10.1021/om101132t
_journal_volume 30
_journal_year 2011
_chemical_formula_moiety 'C28 H38 Br2 N4 O4 P2 Pd2'
_chemical_formula_sum 'C28 H38 Br2 N4 O4 P2 Pd2'
_chemical_formula_weight 929.16
_chemical_name_systematic
; 
 ? 
;
_space_group_IT_number 14
_symmetry_cell_setting monoclinic
_symmetry_space_group_name_Hall '-P 2ybc'
_symmetry_space_group_name_H-M 'P 1 21/c 1'
_atom_sites_solution_hydrogens geom
_atom_sites_solution_primary direct
_atom_sites_solution_secondary difmap
_audit_creation_method SHELXL-97
_cell_angle_alpha 90.00
_cell_angle_beta 96.185(5)
_cell_angle_gamma 90.00
_cell_formula_units_Z 4
_cell_length_a 24.0912(12)
_cell_length_b 9.3608(4)
_cell_length_c 14.9969(10)
_cell_measurement_reflns_used 10910
_cell_measurement_temperature 153(2)
_cell_measurement_theta_max 29.1327
_cell_measurement_theta_min 2.7234
_cell_volume 3362.3(3)
_computing_cell_refinement 'Bruker FRAMBO'
_computing_data_collection 'Bruker FRAMBO'
_computing_data_reduction 'Bruker SHELXTL'
_computing_molecular_graphics 'Bruker SHELXTL'
_computing_publication_material 'Bruker SHELXTL'
_computing_structure_refinement 'SHELXL-97 (Sheldrick, 1997)'
_computing_structure_solution 'SHELXS-97 (Sheldrick, 1990)'
_diffrn_ambient_temperature 153(2)
_diffrn_measured_fraction_theta_full 0.999
_diffrn_measured_fraction_theta_max 0.876
_diffrn_measurement_device_type 'Xcalibur, Sapphire3, Gemini'
_diffrn_measurement_method '\w scans'
_diffrn_radiation_monochromator graphite
_diffrn_radiation_source 'fine-focus sealed tube'
_diffrn_radiation_type MoK\a
_diffrn_radiation_wavelength 0.71073
_diffrn_reflns_av_R_equivalents 0.0532
_diffrn_reflns_av_sigmaI/netI 0.0716
_diffrn_reflns_limit_h_max 31
_diffrn_reflns_limit_h_min -28
_diffrn_reflns_limit_k_max 12
_diffrn_reflns_limit_k_min -11
_diffrn_reflns_limit_l_max 20
_diffrn_reflns_limit_l_min -20
_diffrn_reflns_number 27465
_diffrn_reflns_theta_full 25.00
_diffrn_reflns_theta_max 29.20
_diffrn_reflns_theta_min 2.75
_diffrn_standards_decay_% 0.5(1)
_diffrn_standards_interval_count 10
_diffrn_standards_number 27465
_exptl_absorpt_coefficient_mu 3.580
_exptl_absorpt_correction_T_max 0.836
_exptl_absorpt_correction_T_min 0.484
_exptl_absorpt_correction_type multi-scan
_exptl_crystal_colour yellow
_exptl_crystal_density_diffrn 1.836
_exptl_crystal_density_method 'not measured'
_exptl_crystal_description cubic
_exptl_crystal_F_000 3012
_exptl_crystal_size_max 0.2
_exptl_crystal_size_mid 0.1
_exptl_crystal_size_min 0.05
_refine_diff_density_max 1.046
_refine_diff_density_min -1.061
_refine_diff_density_rms 0.122
_refine_ls_extinction_method none
_refine_ls_goodness_of_fit_ref 0.945
_refine_ls_hydrogen_treatment constr
_refine_ls_matrix_type full
_refine_ls_number_parameters 373
_refine_ls_number_reflns 7974
_refine_ls_number_restraints 0
_refine_ls_restrained_S_all 0.945
_refine_ls_R_factor_all 0.0721
_refine_ls_R_factor_gt 0.0396
_refine_ls_shift/su_max 0.056
_refine_ls_shift/su_mean 0.001
_refine_ls_structure_factor_coef Fsqd
_refine_ls_weighting_details 'calc w=1/[\s^2^(Fo^2^)+(0.0450P)^2^+0.0000P] where P=(Fo^2^+2Fc^2^)/3'
_refine_ls_weighting_scheme calc
_refine_ls_wR_factor_gt 0.0826
_refine_ls_wR_factor_ref 0.0882
_reflns_number_gt 5354
_reflns_number_total 9103
_reflns_threshold_expression >2sigma(I)
_cod_data_source_file om101132t_si_001.cif
_cod_data_source_block hong174m
_cod_original_sg_symbol_H-M P2(1)/c
_cod_database_code 4064114

loop_
_symmetry_equiv_pos_as_xyz
'x, y, z'
'-x, y+1/2, -z+1/2'
'-x, -y, -z'
'x, -y-1/2, z-1/2'

loop_
_atom_site_label
_atom_site_type_symbol
_atom_site_fract_x
_atom_site_fract_y
_atom_site_fract_z
_atom_site_U_iso_or_equiv
_atom_site_adp_type
_atom_site_occupancy
_atom_site_symmetry_multiplicity
_atom_site_calc_flag
_atom_site_refinement_flags
_atom_site_disorder_assembly
_atom_site_disorder_group
Pd1 Pd 0.711470(12) 0.55941(3) 0.04281(2) 0.01967(9) Uani 1 1 d . B .
P1 P 0.67334(4) 0.65636(11) -0.08272(8) 0.0201(2) Uani 1 1 d . . .
C1 C 0.67159(15) 0.8480(4) -0.0641(3) 0.0188(9) Uani 1 1 d . . .
N1 N 0.63384(13) 0.9540(3) -0.0861(2) 0.0214(8) Uani 1 1 d . . .
Br1 Br 0.625712(17) 0.40905(4) 0.06360(3) 0.02883(12) Uani 1 1 d . . .
O1 O 0.55944(11) 0.8228(3) 0.0065(2) 0.0272(7) Uani 1 1 d . . .
Pd2 Pd 0.780819(12) 0.76744(3) 0.03670(2) 0.02480(10) Uani 1 1 d . . .
N2 N 0.71658(13) 0.9024(3) -0.0177(2) 0.0241(8) Uani 1 1 d . B .
C2 C 0.65686(17) 1.0782(4) -0.0512(3) 0.0287(10) Uani 1 1 d . B .
H2A H 0.6403 1.1681 -0.0552 0.034 Uiso 1 1 calc R . .
P2 P 0.84074(5) 0.61263(13) 0.09891(9) 0.0326(3) Uani 1 1 d . A .
O2 O 0.61005(11) 0.6059(3) -0.1075(2) 0.0262(7) Uani 1 1 d . . .
H2B H 0.5893 0.6560 -0.0809 0.039 Uiso 1 1 calc R . .
C3 C 0.70778(17) 1.0467(4) -0.0101(3) 0.0277(10) Uani 1 1 d . . .
H3A H 0.7328 1.1117 0.0186 0.033 Uiso 1 1 calc R B .
N3 N 0.75513(14) 0.4824(4) 0.1628(3) 0.0299(9) Uani 1 1 d . . .
O3 O 0.89206(14) 0.6944(4) 0.1548(3) 0.0648(13) Uani 1 1 d . . .
H3B H 0.9144 0.6356 0.1780 0.097 Uiso 1 1 calc R B .
C4 C 0.57682(16) 0.9387(4) -0.1261(3) 0.0246(10) Uani 1 1 d . . .
N4 N 0.82809(16) 0.4520(5) 0.2628(3) 0.0428(11) Uani 1 1 d . . .
C5 C 0.56115(19) 0.9969(5) -0.2093(3) 0.0313(11) Uani 1 1 d . . .
H5A H 0.5874 1.0410 -0.2411 0.038 Uiso 1 1 calc R . .
C6 C 0.5060(2) 0.9891(5) -0.2447(4) 0.0416(13) Uani 1 1 d . . .
H6A H 0.4944 1.0292 -0.3004 0.050 Uiso 1 1 calc R . .
C7 C 0.46847(19) 0.9212(5) -0.1967(4) 0.0413(13) Uani 1 1 d . . .
H7A H 0.4315 0.9138 -0.2215 0.050 Uiso 1 1 calc R . .
C8 C 0.48361(17) 0.8634(5) -0.1128(3) 0.0338(12) Uani 1 1 d . . .
H8A H 0.4571 0.8191 -0.0815 0.041 Uiso 1 1 calc R . .
C9 C 0.53882(17) 0.8722(4) -0.0759(3) 0.0252(10) Uani 1 1 d . . .
C10 C 0.52239(18) 0.7475(5) 0.0574(3) 0.0348(11) Uani 1 1 d . . .
H10A H 0.5420 0.7184 0.1135 0.052 Uiso 1 1 calc R . .
H10B H 0.5083 0.6647 0.0246 0.052 Uiso 1 1 calc R . .
H10C H 0.4919 0.8087 0.0683 0.052 Uiso 1 1 calc R . .
C11 C 0.70021(17) 0.6358(4) -0.1929(3) 0.0255(10) Uani 1 1 d . . .
C12 C 0.75813(18) 0.7009(5) -0.1922(3) 0.0344(11) Uani 1 1 d . . .
H12A H 0.7711 0.6888 -0.2500 0.052 Uiso 1 1 calc R . .
H12B H 0.7833 0.6541 -0.1475 0.052 Uiso 1 1 calc R . .
H12C H 0.7565 0.8009 -0.1785 0.052 Uiso 1 1 calc R . .
C13 C 0.7031(2) 0.4732(5) -0.2106(3) 0.0382(12) Uani 1 1 d . . .
H13A H 0.7169 0.4571 -0.2675 0.057 Uiso 1 1 calc R . .
H13B H 0.6665 0.4326 -0.2113 0.057 Uiso 1 1 calc R . .
H13C H 0.7278 0.4292 -0.1640 0.057 Uiso 1 1 calc R . .
C14 C 0.66049(19) 0.7068(5) -0.2668(3) 0.0350(11) Uani 1 1 d . . .
H14A H 0.6750 0.6951 -0.3236 0.053 Uiso 1 1 calc R . .
H14B H 0.6573 0.8067 -0.2539 0.053 Uiso 1 1 calc R . .
H14C H 0.6244 0.6628 -0.2692 0.053 Uiso 1 1 calc R . .
C15 C 0.80911(18) 0.5101(5) 0.1821(3) 0.0346(11) Uani 1 1 d . A .
C16 C 0.7390(2) 0.4026(5) 0.2334(4) 0.0450(14) Uani 1 1 d . A .
H16A H 0.7032 0.3676 0.2379 0.054 Uiso 1 1 calc R . .
C17 C 0.7836(2) 0.3841(6) 0.2945(4) 0.0514(15) Uani 1 1 d . A .
H17A H 0.7842 0.3345 0.3483 0.062 Uiso 1 1 calc R . .
C25 C 0.8763(2) 0.4812(6) 0.0353(4) 0.0450(13) Uani 1 1 d . . .
C26 C 0.8350(2) 0.3822(6) -0.0151(4) 0.0527(16) Uani 1 1 d . B .
H26A H 0.8546 0.3143 -0.0481 0.079 Uiso 1 1 calc R . .
H26B H 0.8098 0.4365 -0.0558 0.079 Uiso 1 1 calc R . .
H26C H 0.8144 0.3325 0.0266 0.079 Uiso 1 1 calc R . .
C27 C 0.9069(3) 0.5759(8) -0.0305(5) 0.095(3) Uani 1 1 d . B .
H27A H 0.9273 0.5156 -0.0673 0.142 Uiso 1 1 calc R . .
H27B H 0.9323 0.6396 0.0034 0.142 Uiso 1 1 calc R . .
H27C H 0.8799 0.6304 -0.0680 0.142 Uiso 1 1 calc R . .
C28 C 0.9179(2) 0.3929(7) 0.0942(4) 0.0644(19) Uani 1 1 d . B .
H28A H 0.9355 0.3257 0.0580 0.097 Uiso 1 1 calc R . .
H28B H 0.8989 0.3422 0.1377 0.097 Uiso 1 1 calc R . .
H28C H 0.9457 0.4544 0.1246 0.097 Uiso 1 1 calc R . .
C18 C 0.8841(11) 0.447(2) 0.3090(17) 0.0694(17) Uani 0.55 1 d P A 1
C19 C 0.9034(6) 0.5637(16) 0.3511(9) 0.0694(17) Uani 0.55 1 d P A 1
H19A H 0.8814 0.6452 0.3524 0.083 Uiso 0.55 1 calc PR A 1
C20 C 0.9587(5) 0.5603(15) 0.3942(8) 0.0694(17) Uani 0.55 1 d P A 1
H20A H 0.9757 0.6397 0.4226 0.083 Uiso 0.55 1 calc PR A 1
O4 O 0.8845(4) 0.2053(11) 0.2737(6) 0.0694(17) Uani 0.55 1 d P A 1
C23 C 0.9093(6) 0.3132(16) 0.3156(11) 0.0694(17) Uani 0.55 1 d P A 1
C22 C 0.9666(6) 0.3127(15) 0.3528(9) 0.0694(17) Uani 0.55 1 d P A 1
H22A H 0.9891 0.2326 0.3496 0.083 Uiso 0.55 1 calc PR A 1
C21 C 0.9854(6) 0.4290(17) 0.3908(9) 0.0694(17) Uani 0.55 1 d P A 1
H21A H 1.0215 0.4247 0.4197 0.083 Uiso 0.55 1 calc PR A 1
C24 C 0.9203(5) 0.0859(13) 0.2531(8) 0.0694(17) Uani 0.55 1 d P A 1
H24A H 0.8981 0.0135 0.2212 0.104 Uiso 0.55 1 calc PR A 1
H24B H 0.9383 0.0467 0.3079 0.104 Uiso 0.55 1 calc PR A 1
H24C H 0.9481 0.1194 0.2168 0.104 Uiso 0.55 1 calc PR A 1
C19' C 0.9021(6) 0.6177(19) 0.3323(11) 0.0610(17) Uani 0.45 1 d P A 2
H19B H 0.8769 0.6930 0.3229 0.073 Uiso 0.45 1 calc PR A 2
C18' C 0.8854(11) 0.477(3) 0.309(2) 0.0610(17) Uani 0.45 1 d P A 2
C20' C 0.9576(5) 0.6429(18) 0.3701(9) 0.0610(17) Uani 0.45 1 d P A 2
H20B H 0.9707 0.7343 0.3846 0.073 Uiso 0.45 1 calc PR A 2
C23' C 0.9236(6) 0.3647(19) 0.3184(12) 0.0610(17) Uani 0.45 1 d P A 2
C21' C 0.9930(6) 0.5169(19) 0.3851(10) 0.0610(17) Uani 0.45 1 d P A 2
H21B H 1.0283 0.5291 0.4161 0.073 Uiso 0.45 1 calc PR A 2
C22' C 0.9780(6) 0.3822(19) 0.3566(12) 0.0610(17) Uani 0.45 1 d P A 2
H22B H 1.0030 0.3064 0.3627 0.073 Uiso 0.45 1 calc PR A 2
O4' O 0.9051(4) 0.2407(14) 0.2891(8) 0.0610(17) Uani 0.45 1 d P A 2
C24' C 0.9483(5) 0.1425(16) 0.2776(10) 0.0610(17) Uani 0.45 1 d P A 2
H24D H 0.9324 0.0543 0.2545 0.092 Uiso 0.45 1 calc PR A 2
H24E H 0.9697 0.1254 0.3344 0.092 Uiso 0.45 1 calc PR A 2
H24F H 0.9721 0.1811 0.2363 0.092 Uiso 0.45 1 calc PR A 2
Br2 Br 0.84803(10) 0.9779(3) 0.04822(10) 0.0439(5) Uani 0.60 1 d P B 1
Br2A Br 0.8470(3) 0.9619(7) 0.0922(5) 0.0439(5) Uani 0.20 1 d P B 2
Br2B Br 0.8480(4) 0.9814(10) 0.0820(5) 0.0439(5) Uani 0.20 1 d P B 3

loop_
_atom_site_aniso_label
_atom_site_aniso_U_11
_atom_site_aniso_U_22
_atom_site_aniso_U_33
_atom_site_aniso_U_23
_atom_site_aniso_U_13
_atom_site_aniso_U_12
Pd1 0.01287(15) 0.01924(15) 0.0263(2) 0.00073(14) -0.00034(12) -0.00248(12)
P1 0.0138(5) 0.0186(5) 0.0272(7) -0.0019(5) -0.0016(4) -0.0009(4)
C1 0.017(2) 0.0192(19) 0.021(2) -0.0012(18) 0.0029(17) -0.0005(15)
N1 0.0157(17) 0.0213(17) 0.028(2) 0.0006(16) 0.0040(14) -0.0014(13)
Br1 0.0205(2) 0.0254(2) 0.0412(3) 0.0003(2) 0.00550(19) -0.00759(17)
O1 0.0201(15) 0.0299(16) 0.0324(19) 0.0037(14) 0.0069(13) -0.0021(12)
Pd2 0.01301(15) 0.02184(16) 0.0386(2) 0.00013(15) -0.00143(13) -0.00420(12)
N2 0.0176(18) 0.0213(17) 0.033(2) -0.0008(16) 0.0002(15) -0.0019(14)
C2 0.029(2) 0.018(2) 0.040(3) -0.001(2) 0.008(2) 0.0026(17)
P2 0.0143(6) 0.0327(6) 0.0498(9) 0.0047(6) -0.0019(5) -0.0028(5)
O2 0.0140(14) 0.0284(15) 0.0348(19) -0.0084(14) -0.0035(12) -0.0007(12)
C3 0.021(2) 0.021(2) 0.041(3) -0.005(2) 0.0014(19) -0.0048(17)
N3 0.025(2) 0.033(2) 0.031(2) 0.0063(18) -0.0013(16) -0.0013(16)
O3 0.0235(19) 0.054(2) 0.108(4) 0.011(2) -0.032(2) -0.0102(17)
C4 0.016(2) 0.027(2) 0.030(3) 0.000(2) -0.0021(18) 0.0057(17)
N4 0.027(2) 0.065(3) 0.035(3) 0.007(2) -0.0044(18) 0.015(2)
C5 0.031(2) 0.031(2) 0.033(3) 0.002(2) 0.007(2) 0.012(2)
C6 0.038(3) 0.050(3) 0.034(3) -0.002(3) -0.009(2) 0.016(2)
C7 0.023(3) 0.043(3) 0.053(4) -0.008(3) -0.018(2) 0.010(2)
C8 0.019(2) 0.028(2) 0.054(3) 0.000(2) 0.000(2) 0.0023(18)
C9 0.019(2) 0.025(2) 0.032(3) -0.004(2) 0.0054(19) 0.0013(17)
C10 0.028(2) 0.034(2) 0.045(3) 0.001(2) 0.016(2) -0.001(2)
C11 0.026(2) 0.026(2) 0.026(3) -0.003(2) 0.0045(19) 0.0030(18)
C12 0.029(2) 0.042(3) 0.034(3) 0.004(2) 0.010(2) 0.001(2)
C13 0.042(3) 0.033(3) 0.038(3) -0.012(2) -0.003(2) 0.004(2)
C14 0.045(3) 0.041(3) 0.019(3) -0.002(2) 0.001(2) 0.003(2)
C15 0.027(2) 0.039(3) 0.037(3) 0.002(2) -0.002(2) 0.002(2)
C16 0.034(3) 0.050(3) 0.051(4) 0.019(3) 0.003(2) 0.002(2)
C17 0.051(3) 0.066(4) 0.037(3) 0.021(3) 0.005(3) 0.018(3)
C25 0.031(3) 0.055(3) 0.051(4) 0.006(3) 0.010(2) 0.017(2)
C26 0.049(3) 0.054(3) 0.053(4) -0.016(3) -0.006(3) 0.026(3)
C27 0.061(4) 0.116(6) 0.118(7) 0.031(5) 0.059(5) 0.021(4)
C28 0.038(3) 0.076(4) 0.076(5) -0.015(4) -0.008(3) 0.029(3)
C18 0.064(3) 0.091(4) 0.048(3) 0.005(2) -0.017(2) 0.035(3)
C19 0.064(3) 0.091(4) 0.048(3) 0.005(2) -0.017(2) 0.035(3)
C20 0.064(3) 0.091(4) 0.048(3) 0.005(2) -0.017(2) 0.035(3)
O4 0.064(3) 0.091(4) 0.048(3) 0.005(2) -0.017(2) 0.035(3)
C23 0.064(3) 0.091(4) 0.048(3) 0.005(2) -0.017(2) 0.035(3)
C22 0.064(3) 0.091(4) 0.048(3) 0.005(2) -0.017(2) 0.035(3)
C21 0.064(3) 0.091(4) 0.048(3) 0.005(2) -0.017(2) 0.035(3)
C24 0.064(3) 0.091(4) 0.048(3) 0.005(2) -0.017(2) 0.035(3)
C19' 0.026(2) 0.098(5) 0.057(4) -0.001(3) -0.005(2) 0.021(3)
C18' 0.026(2) 0.098(5) 0.057(4) -0.001(3) -0.005(2) 0.021(3)
C20' 0.026(2) 0.098(5) 0.057(4) -0.001(3) -0.005(2) 0.021(3)
C23' 0.026(2) 0.098(5) 0.057(4) -0.001(3) -0.005(2) 0.021(3)
C21' 0.026(2) 0.098(5) 0.057(4) -0.001(3) -0.005(2) 0.021(3)
C22' 0.026(2) 0.098(5) 0.057(4) -0.001(3) -0.005(2) 0.021(3)
O4' 0.026(2) 0.098(5) 0.057(4) -0.001(3) -0.005(2) 0.021(3)
C24' 0.026(2) 0.098(5) 0.057(4) -0.001(3) -0.005(2) 0.021(3)
Br2 0.0254(3) 0.0295(5) 0.0715(13) 0.0132(11) -0.0187(10) -0.0138(3)
Br2A 0.0254(3) 0.0295(5) 0.0715(13) 0.0132(11) -0.0187(10) -0.0138(3)
Br2B 0.0254(3) 0.0295(5) 0.0715(13) 0.0132(11) -0.0187(10) -0.0138(3)

loop_
_atom_type_symbol
_atom_type_description
_atom_type_scat_dispersion_real
_atom_type_scat_dispersion_imag
_atom_type_scat_source
C C 0.0033 0.0016 'International Tables Vol C Tables 4.2.6.8 and 6.1.1.4'
H H 0.0000 0.0000 'International Tables Vol C Tables 4.2.6.8 and 6.1.1.4'
O O 0.0106 0.0060 'International Tables Vol C Tables 4.2.6.8 and 6.1.1.4'
Pd Pd -0.9988 1.0072 'International Tables Vol C Tables 4.2.6.8 and 6.1.1.4'
P P 0.1023 0.0942 'International Tables Vol C Tables 4.2.6.8 and 6.1.1.4'
N N 0.0061 0.0033 'International Tables Vol C Tables 4.2.6.8 and 6.1.1.4'
Br Br -0.2901 2.4595 'International Tables Vol C Tables 4.2.6.8 and 6.1.1.4'

loop_
_geom_angle_atom_site_label_1
_geom_angle_atom_site_label_2
_geom_angle_atom_site_label_3
_geom_angle
N3 Pd1 P1 173.82(10)
N3 Pd1 Br1 92.48(10)
P1 Pd1 Br1 93.63(3)
N3 Pd1 Pd2 91.32(10)
P1 Pd1 Pd2 82.54(3)
Br1 Pd1 Pd2 163.899(18)
O2 P1 C1 106.83(16)
O2 P1 C11 100.23(18)
C1 P1 C11 104.86(19)
O2 P1 Pd1 112.13(12)
C1 P1 Pd1 106.88(13)
C11 P1 Pd1 124.60(14)
N2 C1 N1 109.5(3)
N2 C1 P1 115.4(3)
N1 C1 P1 135.1(3)
C1 N1 C2 107.1(3)
C1 N1 C4 127.5(3)
C2 N1 C4 124.8(3)
C9 O1 C10 117.8(3)
N2 Pd2 P2 173.79(10)
N2 Pd2 Br2A 96.20(16)
P2 Pd2 Br2A 88.43(13)
N2 Pd2 Br2 89.85(10)
P2 Pd2 Br2 95.64(6)
Br2A Pd2 Br2 15.43(13)
N2 Pd2 Pd1 90.87(9)
P2 Pd2 Pd1 83.36(3)
Br2A Pd2 Pd1 158.64(15)
Br2 Pd2 Pd1 173.86(5)
N2 Pd2 Br2B 92.9(2)
P2 Pd2 Br2B 91.99(19)
Br2A Pd2 Br2B 4.7(2)
Br2 Pd2 Br2B 11.2(2)
Pd1 Pd2 Br2B 162.74(19)
C1 N2 C3 107.3(3)
C1 N2 Pd2 120.0(3)
C3 N2 Pd2 132.5(3)
C3 C2 N1 107.5(4)
C3 C2 H2A 126.2
N1 C2 H2A 126.2
O3 P2 C15 104.5(2)
O3 P2 C25 102.4(2)
C15 P2 C25 105.0(2)
O3 P2 Pd2 110.02(14)
C15 P2 Pd2 109.83(15)
C25 P2 Pd2 123.37(18)
P1 O2 H2B 109.5
C2 C3 N2 108.6(4)
C2 C3 H3A 125.7
N2 C3 H3A 125.7
C15 N3 C16 106.7(4)
C15 N3 Pd1 120.4(3)
C16 N3 Pd1 132.9(3)
P2 O3 H3B 109.5
C5 C4 C9 122.3(4)
C5 C4 N1 119.5(4)
C9 C4 N1 118.1(4)
C15 N4 C17 107.0(4)
C15 N4 C18 130.2(11)
C17 N4 C18 122.6(11)
C15 N4 C18' 123.8(12)
C17 N4 C18' 128.8(12)
C18 N4 C18' 11.0(15)
C4 C5 C6 119.2(5)
C4 C5 H5A 120.4
C6 C5 H5A 120.4
C7 C6 C5 119.0(5)
C7 C6 H6A 120.5
C5 C6 H6A 120.5
C6 C7 C8 122.4(4)
C6 C7 H7A 118.8
C8 C7 H7A 118.8
C7 C8 C9 119.2(5)
C7 C8 H8A 120.4
C9 C8 H8A 120.4
O1 C9 C8 125.6(4)
O1 C9 C4 116.4(4)
C8 C9 C4 117.9(4)
O1 C10 H10A 109.5
O1 C10 H10B 109.5
H10A C10 H10B 109.5
O1 C10 H10C 109.5
H10A C10 H10C 109.5
H10B C10 H10C 109.5
C12 C11 C14 109.4(4)
C12 C11 C13 109.7(4)
C14 C11 C13 109.8(4)
C12 C11 P1 111.1(3)
C14 C11 P1 110.4(3)
C13 C11 P1 106.4(3)
C11 C12 H12A 109.5
C11 C12 H12B 109.5
H12A C12 H12B 109.5
C11 C12 H12C 109.5
H12A C12 H12C 109.5
H12B C12 H12C 109.5
C11 C13 H13A 109.5
C11 C13 H13B 109.5
H13A C13 H13B 109.5
C11 C13 H13C 109.5
H13A C13 H13C 109.5
H13B C13 H13C 109.5
C11 C14 H14A 109.5
C11 C14 H14B 109.5
H14A C14 H14B 109.5
C11 C14 H14C 109.5
H14A C14 H14C 109.5
H14B C14 H14C 109.5
N3 C15 N4 110.1(4)
N3 C15 P2 115.4(3)
N4 C15 P2 134.5(4)
C17 C16 N3 108.7(5)
C17 C16 H16A 125.7
N3 C16 H16A 125.7
C16 C17 N4 107.5(5)
C16 C17 H17A 126.3
N4 C17 H17A 126.3
C26 C25 C28 108.5(4)
C26 C25 C27 111.3(5)
C28 C25 C27 110.6(5)
C26 C25 P2 110.8(3)
C28 C25 P2 112.5(4)
C27 C25 P2 103.1(4)
C25 C26 H26A 109.5
C25 C26 H26B 109.5
H26A C26 H26B 109.5
C25 C26 H26C 109.5
H26A C26 H26C 109.5
H26B C26 H26C 109.5
C25 C27 H27A 109.5
C25 C27 H27B 109.5
H27A C27 H27B 109.5
C25 C27 H27C 109.5
H27A C27 H27C 109.5
H27B C27 H27C 109.5
C25 C28 H28A 109.5
C25 C28 H28B 109.5
H28A C28 H28B 109.5
C25 C28 H28C 109.5
H28A C28 H28C 109.5
H28B C28 H28C 109.5
C19 C18 C23 125.6(19)
C19 C18 N4 117.4(13)
C23 C18 N4 116.3(18)
C18 C19 C20 117.6(13)
C18 C19 H19A 121.2
C20 C19 H19A 121.2
C21 C20 C19 114.8(13)
C21 C20 H20A 122.6
C19 C20 H20A 122.6
C23 O4 C24 116.2(11)
O4 C23 C18 119.2(15)
O4 C23 C22 124.1(14)
C18 C23 C22 115.3(16)
C21 C22 C23 116.6(12)
C21 C22 H22A 121.7
C23 C22 H22A 121.7
C22 C21 C20 128.4(13)
C22 C21 H21A 115.8
C20 C21 H21A 115.8
O4 C24 H24A 109.5
O4 C24 H24B 109.5
H24A C24 H24B 109.5
O4 C24 H24C 109.5
H24A C24 H24C 109.5
H24B C24 H24C 109.5
C18' C19' C20' 119.2(15)
C18' C19' H19B 120.4
C20' C19' H19B 120.4
C23' C18' C19' 121(2)
C23' C18' N4 119.6(19)
C19' C18' N4 119.1(16)
C19' C20' C21' 116.0(15)
C19' C20' H20B 122.0
C21' C20' H20B 122.0
O4' C23' C22' 121.3(14)
O4' C23' C18' 116.2(15)
C22' C23' C18' 122.5(18)
C22' C21' C20' 124.5(13)
C22' C21' H21B 117.8
C20' C21' H21B 117.8
C21' C22' C23' 116.5(14)
C21' C22' H22B 121.7
C23' C22' H22B 121.7
C23' O4' C24' 113.1(10)
O4' C24' H24D 109.5
O4' C24' H24E 109.5
H24D C24' H24E 109.5
O4' C24' H24F 109.5
H24D C24' H24F 109.5
H24E C24' H24F 109.5

loop_
_geom_bond_atom_site_label_1
_geom_bond_atom_site_label_2
_geom_bond_distance
Pd1 N3 2.111(4)
Pd1 P1 2.1997(11)
Pd1 Br1 2.5466(5)
Pd1 Pd2 2.5738(4)
P1 O2 1.601(3)
P1 C1 1.816(4)
P1 C11 1.849(5)
C1 N2 1.325(5)
C1 N1 1.362(5)
N1 C2 1.368(5)
N1 C4 1.445(5)
O1 C9 1.361(5)
O1 C10 1.422(5)
Pd2 N2 2.094(3)
Pd2 P2 2.1826(12)
Pd2 Br2A 2.502(6)
Pd2 Br2 2.544(2)
Pd2 Br2B 2.619(9)
N2 C3 1.373(5)
C2 C3 1.345(6)
C2 H2A 0.9300
P2 O3 1.611(3)
P2 C15 1.806(5)
P2 C25 1.826(5)
O2 H2B 0.8200
C3 H3A 0.9300
N3 C15 1.327(5)
N3 C16 1.386(6)
O3 H3B 0.8200
C4 C5 1.376(6)
C4 C9 1.393(6)
N4 C15 1.360(6)
N4 C17 1.376(7)
N4 C18 1.45(2)
N4 C18' 1.50(3)
C5 C6 1.380(6)
C5 H5A 0.9300
C6 C7 1.370(7)
C6 H6A 0.9300
C7 C8 1.383(7)
C7 H7A 0.9300
C8 C9 1.387(5)
C8 H8A 0.9300
C10 H10A 0.9600
C10 H10B 0.9600
C10 H10C 0.9600
C11 C12 1.522(6)
C11 C14 1.535(6)
C11 C13 1.548(6)
C12 H12A 0.9600
C12 H12B 0.9600
C12 H12C 0.9600
C13 H13A 0.9600
C13 H13B 0.9600
C13 H13C 0.9600
C14 H14A 0.9600
C14 H14B 0.9600
C14 H14C 0.9600
C16 C17 1.346(7)
C16 H16A 0.9300
C17 H17A 0.9300
C25 C26 1.503(7)
C25 C28 1.509(7)
C25 C27 1.568(8)
C26 H26A 0.9600
C26 H26B 0.9600
C26 H26C 0.9600
C27 H27A 0.9600
C27 H27B 0.9600
C27 H27C 0.9600
C28 H28A 0.9600
C28 H28B 0.9600
C28 H28C 0.9600
C18 C19 1.32(3)
C18 C23 1.39(2)
C19 C20 1.417(17)
C19 H19A 0.9300
C20 C21 1.391(17)
C20 H20A 0.9300
O4 C23 1.301(15)
O4 C24 1.466(13)
C23 C22 1.432(18)
C22 C21 1.288(18)
C22 H22A 0.9300
C21 H21A 0.9300
C24 H24A 0.9600
C24 H24B 0.9600
C24 H24C 0.9600
C19' C18' 1.41(3)
C19' C20' 1.416(18)
C19' H19B 0.9300
C18' C23' 1.40(3)
C20' C21' 1.46(2)
C20' H20B 0.9300
C23' O4' 1.302(18)
C23' C22' 1.382(18)
C21' C22' 1.37(2)
C21' H21B 0.9300
C22' H22B 0.9300
O4' C24' 1.412(15)
C24' H24D 0.9600
C24' H24E 0.9600
C24' H24F 0.9600
